data_2017495
loop_
_publ_author_name
'De Borger, Roeland'
'Collas, Alain'
'Dommisse, Roger'
'Blockhuys, Frank'

_publ_section_title
;
 Synthesis and structures of substituted
 triphenyl(phenylimino)phosphoranes
;
_journal_coeditor_code UK3009
_journal_issue 1
_journal_name_full 'Acta Crystallographica Section C'
_journal_page_first o50
_journal_page_last o54
_journal_paper_doi 10.1107/S0108270109047763
_journal_volume 66
_journal_year 2010
_chemical_formula_iupac 'C24 H19 N2 O2 P'
_chemical_formula_moiety 'C24 H19 N2 O2 P'
_chemical_formula_sum 'C24 H19 N2 O2 P'
_chemical_formula_weight 398.38
_chemical_melting_point 429
_chemical_name_systematic
;
(4-nitrophenylimino)triphenylphosphorane
;
_space_group_IT_number 14
_symmetry_cell_setting monoclinic
_symmetry_space_group_name_Hall '-P 2ybc'
_symmetry_space_group_name_H-M 'P 1 21/c 1'
_atom_sites_solution_hydrogens geom
_atom_sites_solution_primary direct
_atom_sites_solution_secondary difmap
_audit_creation_method 'WinGX routine CIF_UPDATE'
_cell_angle_alpha 90
_cell_angle_beta 117.591(17)
_cell_angle_gamma 90
_cell_formula_units_Z 4
_cell_length_a 9.118(2)
_cell_length_b 17.536(4)
_cell_length_c 14.245(4)
_cell_measurement_reflns_used 25
_cell_measurement_temperature 293(2)
_cell_measurement_theta_max 20.58
_cell_measurement_theta_min 7.33
_cell_volume 2018.7(9)
_computing_cell_refinement 'CAD4 EXPRESS (Enraf--Nonius, 1989)'
_computing_data_collection 'CAD4 EXPRESS (Enraf--Nonius, 1989)'
_computing_data_reduction 'XCAD4 (Harms & Wocadlo, 1995)'
_computing_molecular_graphics 'ORTEP-3 for Windows (Farrugia, 1997)'
_computing_publication_material 'WinGX (Farrugia, 1999)'
_computing_structure_refinement 'SHELXL97 (Sheldrick, 2008)'
_computing_structure_solution 'SHELXS86 (Sheldrick, 2008)'
_diffrn_ambient_temperature 293(2)
_diffrn_measured_fraction_theta_full 1
_diffrn_measured_fraction_theta_max 1
_diffrn_measurement_device_type 'Enraf--Nonius CAD4'
_diffrn_measurement_method 'non-profiled \w/2\q scans'
_diffrn_radiation_monochromator graphite
_diffrn_radiation_type MoK\a
_diffrn_radiation_wavelength 0.71073
_diffrn_reflns_av_R_equivalents 0.029
_diffrn_reflns_limit_h_max 0
_diffrn_reflns_limit_h_min -10
_diffrn_reflns_limit_k_max 20
_diffrn_reflns_limit_k_min -20
_diffrn_reflns_limit_l_max 16
_diffrn_reflns_limit_l_min -14
_diffrn_reflns_number 7417
_diffrn_reflns_theta_full 24.98
_diffrn_reflns_theta_max 24.98
_diffrn_reflns_theta_min 1.99
_diffrn_standards_decay_% 0
_diffrn_standards_interval_time 60
_diffrn_standards_number 3
_exptl_absorpt_coefficient_mu 0.159
_exptl_absorpt_correction_type none
_exptl_crystal_colour yellow
_exptl_crystal_density_diffrn 1.311
_exptl_crystal_density_method 'not measured'
_exptl_crystal_description block
_exptl_crystal_F_000 832
_exptl_crystal_size_max 0.4
_exptl_crystal_size_mid 0.2
_exptl_crystal_size_min 0.2
_refine_diff_density_max 0.205
_refine_diff_density_min -0.226
_refine_ls_extinction_method none
_refine_ls_goodness_of_fit_ref 1.02
_refine_ls_hydrogen_treatment mixed
_refine_ls_matrix_type full
_refine_ls_number_parameters 338
_refine_ls_number_reflns 3544
_refine_ls_number_restraints 0
_refine_ls_restrained_S_all 1.02
_refine_ls_R_factor_all 0.0542
_refine_ls_R_factor_gt 0.0324
_refine_ls_shift/su_max 0.001
_refine_ls_shift/su_mean 0
_refine_ls_structure_factor_coef Fsqd
_refine_ls_weighting_details 'calc w=1/[\s^2^(Fo^2^)+(0.0417P)^2^+0.4406P] where P=(Fo^2^+2Fc^2^)/3'
_refine_ls_weighting_scheme calc
_refine_ls_wR_factor_ref 0.0894
_reflns_number_gt 2682
_reflns_number_total 3544
_reflns_threshold_expression I>2\s(I)
_cod_data_source_file uk3009.cif
_cod_data_source_block II
_cod_original_sg_symbol_H-M 'P 21/c'
_cod_database_code 2017495
_cod_database_fobs_code 2017495

loop_
_symmetry_equiv_pos_as_xyz
'x, y, z'
'-x, y+1/2, -z+1/2'
'-x, -y, -z'
'x, -y-1/2, z-1/2'

loop_
_atom_site_type_symbol
_atom_site_label
_atom_site_fract_x
_atom_site_fract_y
_atom_site_fract_z
_atom_site_U_iso_or_equiv
_atom_site_adp_type
_atom_site_calc_flag
_atom_site_refinement_flags
_atom_site_occupancy
_atom_site_disorder_assembly
_atom_site_disorder_group
P P1 0.80080(5) 0.78963(3) 0.58028(3) 0.03526(13) Uani d . 1 . .
N N1 0.73119(18) 0.70578(8) 0.55612(11) 0.0418(3) Uani d . 1 . .
N N2 0.8160(2) 0.45880(10) 0.33750(13) 0.0570(4) Uani d . 1 . .
O O1 0.9106(2) 0.46478(9) 0.29796(13) 0.0757(5) Uani d . 1 . .
O O2 0.7330(2) 0.40142(10) 0.32761(15) 0.0825(5) Uani d . 1 . .
C C1 0.76256(19) 0.64704(9) 0.50511(12) 0.0364(4) Uani d . 1 . .
C C2 0.6770(2) 0.57812(10) 0.49483(14) 0.0431(4) Uani d . 1 . .
H H2 0.604(2) 0.5754(9) 0.5253(14) 0.041(5) Uiso d . 1 . .
C C3 0.6952(2) 0.51689(11) 0.44176(14) 0.0459(4) Uani d . 1 . .
H H3 0.636(2) 0.4689(12) 0.4367(15) 0.055(5) Uiso d . 1 . .
C C4 0.8005(2) 0.52228(10) 0.39704(13) 0.0437(4) Uani d . 1 . .
C C5 0.8893(2) 0.58782(12) 0.40714(16) 0.0503(5) Uani d . 1 . .
H H5 0.968(3) 0.5884(11) 0.3792(15) 0.059(6) Uiso d . 1 . .
C C6 0.8716(2) 0.64919(11) 0.46064(16) 0.0474(4) Uani d . 1 . .
H H6 0.936(2) 0.6938(11) 0.4686(14) 0.052(5) Uiso d . 1 . .
C C7 0.8161(2) 0.84050(9) 0.47454(13) 0.0383(4) Uani d . 1 . .
C C8 0.6741(2) 0.84891(11) 0.37896(15) 0.0477(4) Uani d . 1 . .
H H8 0.570(3) 0.8302(11) 0.3728(15) 0.057(6) Uiso d . 1 . .
C C9 0.6813(3) 0.88396(12) 0.29425(16) 0.0569(5) Uani d . 1 . .
H H9 0.580(3) 0.8884(12) 0.2307(18) 0.067(6) Uiso d . 1 . .
C C10 0.8281(3) 0.91072(13) 0.30305(18) 0.0597(6) Uani d . 1 . .
H H10 0.834(3) 0.9350(12) 0.2434(18) 0.069(6) Uiso d . 1 . .
C C11 0.9696(3) 0.90279(14) 0.39708(19) 0.0656(6) Uani d . 1 . .
H H11 1.072(3) 0.9180(13) 0.4020(18) 0.081(7) Uiso d . 1 . .
C C12 0.9641(3) 0.86772(13) 0.48232(17) 0.0550(5) Uani d . 1 . .
H H12 1.060(3) 0.8609(11) 0.5437(17) 0.063(6) Uiso d . 1 . .
C C13 0.65600(19) 0.84138(10) 0.60938(12) 0.0379(4) Uani d . 1 . .
C C14 0.5606(3) 0.80163(13) 0.64545(17) 0.0542(5) Uani d . 1 . .
H H14 0.572(3) 0.7504(14) 0.6501(16) 0.068(7) Uiso d . 1 . .
C C15 0.4519(3) 0.84009(16) 0.6712(2) 0.0698(7) Uani d . 1 . .
H H15 0.388(3) 0.8137(14) 0.6921(19) 0.085(8) Uiso d . 1 . .
C C16 0.4371(3) 0.91742(14) 0.66131(18) 0.0627(6) Uani d . 1 . .
H H16 0.357(3) 0.9453(13) 0.6780(17) 0.074(7) Uiso d . 1 . .
C C17 0.5303(3) 0.95740(13) 0.62579(16) 0.0562(5) Uani d . 1 . .
H H17 0.519(3) 1.0099(13) 0.6174(16) 0.067(7) Uiso d . 1 . .
C C18 0.6406(2) 0.91985(11) 0.60003(15) 0.0472(5) Uani d . 1 . .
H H18 0.706(2) 0.9471(11) 0.5778(15) 0.053(6) Uiso d . 1 . .
C C19 0.99999(19) 0.79739(9) 0.69589(13) 0.0368(4) Uani d . 1 . .
C C20 1.0721(2) 0.86755(11) 0.73786(15) 0.0448(4) Uani d . 1 . .
H H20 1.020(2) 0.9128(11) 0.7052(15) 0.053(6) Uiso d . 1 . .
C C21 1.2213(2) 0.87056(13) 0.82892(16) 0.0529(5) Uani d . 1 . .
H H21 1.266(3) 0.9201(12) 0.8563(16) 0.062(6) Uiso d . 1 . .
C C22 1.2988(2) 0.80472(14) 0.87911(16) 0.0590(6) Uani d . 1 . .
H H22 1.402(3) 0.8082(12) 0.9448(18) 0.071(6) Uiso d . 1 . .
C C23 1.2290(3) 0.73556(14) 0.83790(18) 0.0643(6) Uani d . 1 . .
H H23 1.276(3) 0.6887(14) 0.8691(18) 0.077(7) Uiso d . 1 . .
C C24 1.0799(2) 0.73122(11) 0.74648(16) 0.0505(5) Uani d . 1 . .
H H24 1.031(2) 0.6836(12) 0.7196(15) 0.060(6) Uiso d . 1 . .

loop_
_atom_site_aniso_label
_atom_site_aniso_U_11
_atom_site_aniso_U_22
_atom_site_aniso_U_33
_atom_site_aniso_U_12
_atom_site_aniso_U_13
_atom_site_aniso_U_23
P1 0.0332(2) 0.0380(2) 0.0353(2) -0.00004(18) 0.01650(18) -0.00197(18)
N1 0.0446(8) 0.0408(8) 0.0440(8) -0.0049(7) 0.0239(7) -0.0064(6)
N2 0.0564(10) 0.0552(11) 0.0543(10) 0.0147(9) 0.0213(9) -0.0070(8)
O1 0.0932(12) 0.0724(11) 0.0816(11) 0.0216(9) 0.0576(10) -0.0048(8)
O2 0.0785(11) 0.0612(10) 0.1073(13) -0.0095(9) 0.0426(10) -0.0372(9)
C1 0.0323(8) 0.0406(9) 0.0330(8) 0.0011(7) 0.0125(7) 0.0000(7)
C2 0.0420(10) 0.0467(11) 0.0450(10) -0.0039(8) 0.0240(9) -0.0034(8)
C3 0.0457(10) 0.0403(10) 0.0485(10) -0.0037(8) 0.0190(9) -0.0040(8)
C4 0.0435(10) 0.0434(10) 0.0394(9) 0.0087(8) 0.0153(8) -0.0026(8)
C5 0.0508(11) 0.0541(12) 0.0575(12) 0.0057(9) 0.0348(10) 0.0018(9)
C6 0.0478(11) 0.0423(11) 0.0605(12) -0.0038(9) 0.0322(9) -0.0024(9)
C7 0.0422(9) 0.0380(9) 0.0392(9) 0.0013(7) 0.0228(8) -0.0025(7)
C8 0.0453(11) 0.0544(12) 0.0425(10) 0.0011(9) 0.0197(8) 0.0003(8)
C9 0.0647(14) 0.0595(13) 0.0422(11) 0.0126(11) 0.0211(10) 0.0060(9)
C10 0.0803(16) 0.0583(13) 0.0550(13) 0.0072(11) 0.0436(13) 0.0087(10)
C11 0.0658(15) 0.0776(16) 0.0700(15) -0.0097(12) 0.0455(13) 0.0041(12)
C12 0.0459(12) 0.0729(14) 0.0495(12) -0.0045(10) 0.0249(10) 0.0040(10)
C13 0.0330(9) 0.0455(10) 0.0328(8) 0.0031(7) 0.0133(7) -0.0027(7)
C14 0.0597(13) 0.0519(13) 0.0653(13) 0.0047(10) 0.0410(11) 0.0023(10)
C15 0.0709(15) 0.0782(18) 0.0866(17) 0.0036(13) 0.0588(14) 0.0010(13)
C16 0.0518(12) 0.0776(16) 0.0654(14) 0.0145(11) 0.0330(11) -0.0071(11)
C17 0.0554(12) 0.0518(13) 0.0564(12) 0.0146(10) 0.0218(10) -0.0026(10)
C18 0.0454(11) 0.0461(11) 0.0506(11) 0.0039(9) 0.0225(9) -0.0005(8)
C19 0.0326(8) 0.0416(10) 0.0376(8) 0.0025(7) 0.0176(7) -0.0022(7)
C20 0.0425(10) 0.0422(10) 0.0460(10) 0.0020(8) 0.0174(8) -0.0047(8)
C21 0.0441(11) 0.0583(13) 0.0510(11) -0.0053(10) 0.0175(9) -0.0141(10)
C22 0.0376(11) 0.0800(16) 0.0475(11) -0.0012(10) 0.0095(9) 0.0012(11)
C23 0.0467(12) 0.0626(14) 0.0670(14) 0.0095(11) 0.0123(10) 0.0186(12)
C24 0.0410(10) 0.0440(11) 0.0585(12) 0.0016(8) 0.0164(9) 0.0018(9)

loop_
_atom_type_symbol
_atom_type_description
_atom_type_scat_dispersion_real
_atom_type_scat_dispersion_imag
_atom_type_scat_source
C C 0.0033 0.0016 'International Tables Vol C Tables 4.2.6.8 and 6.1.1.4'
H H 0 0 'International Tables Vol C Tables 4.2.6.8 and 6.1.1.4'
N N 0.0061 0.0033 'International Tables Vol C Tables 4.2.6.8 and 6.1.1.4'
O O 0.0106 0.006 'International Tables Vol C Tables 4.2.6.8 and 6.1.1.4'
P P 0.1023 0.0942 'International Tables Vol C Tables 4.2.6.8 and 6.1.1.4'

loop_
_geom_angle_atom_site_label_1
_geom_angle_atom_site_label_2
_geom_angle_atom_site_label_3
_geom_angle_site_symmetry_1
_geom_angle_site_symmetry_3
_geom_angle
_geom_angle_publ_flag
N1 P1 C13 . . 104.86(8) ?
N1 P1 C19 . . 113.77(8) ?
C13 P1 C19 . . 106.68(8) ?
N1 P1 C7 . . 117.17(8) ?
C13 P1 C7 . . 106.88(8) ?
C19 P1 C7 . . 106.81(8) ?
C1 N1 P1 . . 131.16(12) ?
C24 C19 C20 . . 119.19(16) ?
C24 C19 P1 . . 118.49(14) ?
C20 C19 P1 . . 122.27(13) ?
N1 C1 C6 . . 125.88(16) ?
N1 C1 C2 . . 117.41(15) ?
C6 C1 C2 . . 116.71(16) ?
C3 C2 C1 . . 121.91(17) ?
C3 C2 H2 . . 120.3(11) ?
C1 C2 H2 . . 117.8(10) ?
C5 C6 C1 . . 121.31(18) ?
C5 C6 H6 . . 119.2(12) ?
C1 C6 H6 . . 119.5(12) ?
C13 C18 C17 . . 120.1(2) ?
C13 C18 H18 . . 119.4(12) ?
C17 C18 H18 . . 120.5(12) ?
O2 N2 O1 . . 122.77(18) ?
O2 N2 C4 . . 118.47(18) ?
O1 N2 C4 . . 118.76(19) ?
C8 C7 C12 . . 118.29(17) ?
C8 C7 P1 . . 118.23(14) ?
C12 C7 P1 . . 123.38(14) ?
C2 C3 C4 . . 119.34(18) ?
C2 C3 H3 . . 120.6(12) ?
C4 C3 H3 . . 120.1(12) ?
C9 C8 C7 . . 120.31(19) ?
C9 C8 H8 . . 120.8(12) ?
C7 C8 H8 . . 118.9(12) ?
C18 C13 C14 . . 118.86(17) ?
C18 C13 P1 . . 122.11(14) ?
C14 C13 P1 . . 119.00(14) ?
C5 C4 C3 . . 120.76(17) ?
C5 C4 N2 . . 119.49(18) ?
C3 C4 N2 . . 119.74(17) ?
C21 C20 C19 . . 120.11(18) ?
C21 C20 H20 . . 119.2(12) ?
C19 C20 H20 . . 120.7(12) ?
C19 C24 C23 . . 119.73(19) ?
C19 C24 H24 . . 119.9(12) ?
C23 C24 H24 . . 120.4(12) ?
C10 C9 C8 . . 120.8(2) ?
C10 C9 H9 . . 122.4(13) ?
C8 C9 H9 . . 116.7(13) ?
C23 C22 C21 . . 119.86(19) ?
C23 C22 H22 . . 121.2(13) ?
C21 C22 H22 . . 118.9(13) ?
C6 C5 C4 . . 119.93(18) ?
C6 C5 H5 . . 121.4(12) ?
C4 C5 H5 . . 118.6(12) ?
C11 C12 C7 . . 120.9(2) ?
C11 C12 H12 . . 119.6(14) ?
C7 C12 H12 . . 119.5(14) ?
C22 C21 C20 . . 120.3(2) ?
C22 C21 H21 . . 122.0(13) ?
C20 C21 H21 . . 117.6(13) ?
C16 C17 C18 . . 120.4(2) ?
C16 C17 H17 . . 120.6(14) ?
C18 C17 H17 . . 119.0(14) ?
C15 C16 C17 . . 120.0(2) ?
C15 C16 H16 . . 120.9(14) ?
C17 C16 H16 . . 119.1(13) ?
C10 C11 C12 . . 120.2(2) ?
C10 C11 H11 . . 119.8(15) ?
C12 C11 H11 . . 119.9(15) ?
C22 C23 C24 . . 120.8(2) ?
C22 C23 H23 . . 123.6(14) ?
C24 C23 H23 . . 115.6(15) ?
C15 C14 C13 . . 120.3(2) ?
C15 C14 H14 . . 122.5(15) ?
C13 C14 H14 . . 117.3(15) ?
C16 C15 C14 . . 120.5(2) ?
C16 C15 H15 . . 119.9(17) ?
C14 C15 H15 . . 119.6(17) ?
C9 C10 C11 . . 119.5(2) ?
C9 C10 H10 . . 121.1(13) ?
C11 C10 H10 . . 119.3(13) ?

loop_
_geom_bond_atom_site_label_1
_geom_bond_atom_site_label_2
_geom_bond_site_symmetry_2
_geom_bond_distance
_geom_bond_publ_flag
P1 N1 . 1.5752(15) ?
P1 C13 . 1.8015(17) ?
P1 C19 . 1.8051(17) ?
P1 C7 . 1.8107(17) ?
N1 C1 . 1.365(2) ?
C19 C24 . 1.382(2) ?
C19 C20 . 1.393(2) ?
C1 C6 . 1.405(2) ?
C1 C2 . 1.409(2) ?
C6 C5 . 1.371(3) ?
C2 H2 . 0.95(2) ?
C6 C5 . 1.371(3) ?
C6 H6 . 0.95(2) ?
C18 C13 . 1.383(3) ?
C18 C17 . 1.386(3) ?
C18 H18 . 0.93(2) ?
N2 O2 . 1.227(2) ?
N2 O1 . 1.234(2) ?
N2 C4 . 1.445(2) ?
C7 C8 . 1.385(3) ?
C7 C12 . 1.386(3) ?
C3 C4 . 1.380(3) ?
C3 H3 . 0.98(2) ?
C8 C9 . 1.382(3) ?
C8 H8 . 0.97(2) ?
C13 C14 . 1.386(3) ?
C4 C5 . 1.375(3) ?
C20 C21 . 1.379(3) ?
C20 H20 . 0.93(2) ?
C24 C23 . 1.382(3) ?
C24 H24 . 0.94(2) ?
C9 C10 . 1.369(3) ?
C9 H9 . 0.95(2) ?
C22 C23 . 1.369(3) ?
C22 C21 . 1.369(3) ?
C22 H22 . 0.98(2) ?
C5 H5 . 0.96(2) ?
C12 C11 . 1.383(3) ?
C12 H12 . 0.91(2) ?
C21 H21 . 0.96(2) ?
C17 C16 . 1.367(3) ?
C17 H17 . 0.93(2) ?
C16 C15 . 1.364(3) ?
C16 H16 . 0.99(2) ?
C11 C10 . 1.370(3) ?
C11 H11 . 0.94(3) ?
C23 H23 . 0.94(2) ?
C14 C15 . 1.382(3) ?
C14 H14 . 0.90(2) ?
C15 H15 . 0.90(3) ?
C10 H10 . 0.97(2) ?

loop_
_geom_torsion_atom_site_label_1
_geom_torsion_atom_site_label_2
_geom_torsion_atom_site_label_3
_geom_torsion_atom_site_label_4
_geom_torsion_site_symmetry_1
_geom_torsion_site_symmetry_2
_geom_torsion_site_symmetry_3
_geom_torsion_site_symmetry_4
_geom_torsion
_geom_torsion_publ_flag
C13 P1 N1 C1 . . . . 161.58(15) ?
C19 P1 N1 C1 . . . . -82.24(17) ?
C7 P1 N1 C1 . . . . 43.30(19) ?
N1 P1 C19 C24 . . . . 5.72(17) ?
C13 P1 C19 C24 . . . . 120.84(15) ?
C7 P1 C19 C24 . . . . -125.14(15) ?
N1 P1 C19 C20 . . . . -171.69(14) ?
C13 P1 C19 C20 . . . . -56.57(16) ?
C7 P1 C19 C20 . . . . 57.45(16) ?
P1 N1 C1 C6 . . . . 0.2(3) ?
P1 N1 C1 C2 . . . . -179.05(13) ?
N1 C1 C2 C3 . . . . 177.56(16) ?
C6 C1 C2 C3 . . . . -1.8(3) ?
N1 C1 C6 C5 . . . . -177.31(17) ?
C2 C1 C6 C5 . . . . 2.0(3) ?
N1 P1 C7 C8 . . . . 56.74(16) ?
C13 P1 C7 C8 . . . . -60.45(16) ?
C19 P1 C7 C8 . . . . -174.34(14) ?
N1 P1 C7 C12 . . . . -119.56(16) ?
C13 P1 C7 C12 . . . . 123.25(16) ?
C19 P1 C7 C12 . . . . 9.36(18) ?
C1 C2 C3 C4 . . . . 0.2(3) ?
C12 C7 C8 C9 . . . . -0.3(3) ?
P1 C7 C8 C9 . . . . -176.77(15) ?
C17 C18 C13 C14 . . . . -0.5(3) ?
C17 C18 C13 P1 . . . . -178.42(14) ?
N1 P1 C13 C18 . . . . -157.90(15) ?
C19 P1 C13 C18 . . . . 81.11(16) ?
C7 P1 C13 C18 . . . . -32.86(17) ?
N1 P1 C13 C14 . . . . 24.15(16) ?
C19 P1 C13 C14 . . . . -96.83(16) ?
C7 P1 C13 C14 . . . . 149.19(15) ?
C2 C3 C4 C5 . . . . 1.3(3) ?
C2 C3 C4 N2 . . . . -177.78(16) ?
O2 N2 C4 C5 . . . . -178.52(18) ?
O1 N2 C4 C5 . . . . 0.8(3) ?
O2 N2 C4 C3 . . . . 0.5(3) ?
O1 N2 C4 C3 . . . . 179.87(17) ?
C24 C19 C20 C21 . . . . -0.1(3) ?
P1 C23 C22 C21 . . . . -1.8(2) ?
C20 C19 C24 C23 . . . . 0.4(3) ?
P1 C19 C24 C23 . . . . -177.11(17) ?
C7 C8 C9 C10 . . . . 0.2(3) ?
C1 C6 C5 C4 . . . . -0.6(3) ?
C3 C4 C5 C6 . . . . -1.1(3) ?
N2 C4 C5 C6 . . . . 177.97(17) ?
C8 C7 C12 C11 . . . . 0.4(3) ?
P1 C7 C12 C11 . . . . 176.69(17) ?
C23 C22 C21 C20 . . . . 0.9(3) ?
C19 C20 C21 C22 . . . . -0.5(3) ?
C13 C18 C17 C16 . . . . 0.5(3) ?
C18 C17 C16 C15 . . . . -0.2(3) ?
C7 C12 C11 C10 . . . . -0.4(4) ?
C21 C22 C23 C24 . . . . -0.6(4) ?
C19 C24 C23 C22 . . . . 0.0(4) ?
C18 C13 C14 C15 . . . . 0.2(3) ?
P1 C13 C14 C15 . . . . 178.19(18) ?
C17 C16 C15 C14 . . . . -0.1(4) ?
C13 C14 C15 C16 . . . . 0.1(4) ?
C8 C9 C10 C11 . . . . -0.1(3) ?
C12 C11 C10 C9 . . . . 0.2(3) ?

loop_
_cod_related_entry_id
_cod_related_entry_database
_cod_related_entry_code
1 ChemSpider 244410
